data_4311115
loop_
_publ_author_name
'David R. Manke'
'Zhi-Heng Loh'
'Daniel G. Nocera'

_publ_contact_author 'Daniel G. Nocera'
_publ_contact_author_email nocera@mit.edu
_publ_section_title
;
 Eclipsed M2X6 Compounds Exhibiting Very Short Metal-Metal Triple Bonds
;
_journal_name_full 'Inorganic Chemistry'
_journal_page_first 3618
_journal_page_last 3624
_journal_paper_doi 10.1021/ic049795r
_journal_volume 43
_journal_year 2004
_chemical_formula_sum 'C36 H59 B3 Mo2 N6'
_chemical_formula_weight 800.20
_chemical_name_systematic Tris[bis(ethylamido)phenylborane]dimolybdenum(iii)
_space_group_IT_number 14
_symmetry_cell_setting monoclinic
_symmetry_space_group_name_Hall '-P 2yn'
_symmetry_space_group_name_H-M 'P 1 21/n 1'
_atom_sites_solution_hydrogens geom
_atom_sites_solution_primary direct
_atom_sites_solution_secondary difmap
_cell_angle_alpha 90.00
_cell_angle_beta 114.3560(10)
_cell_angle_gamma 90.00
_cell_formula_units_Z 4
_cell_length_a 19.7976(14)
_cell_length_b 9.4329(6)
_cell_length_c 23.6392(16)
_cell_measurement_temperature 183(2)
_cell_volume 4021.7(5)
_computing_cell_refinement 'Bruker SMART'
_computing_data_collection 'Bruker SMART'
_computing_data_reduction 'Bruker SAINT'
_computing_molecular_graphics 'Bruker SHELXTL'
_computing_publication_material 'Bruker SHELXTL'
_computing_structure_refinement 'SHELXL-97 (Sheldrick, 1997)'
_computing_structure_solution 'SHELXS-97 (Sheldrick, 1990)'
_diffrn_ambient_temperature 183(2)
_diffrn_measured_fraction_theta_full 0.997
_diffrn_measured_fraction_theta_max 0.997
_diffrn_measurement_device_type 'CCD area detector'
_diffrn_measurement_method 'phi and omega scans'
_diffrn_radiation_monochromator graphite
_diffrn_radiation_source 'fine-focus sealed tube'
_diffrn_radiation_type MoK\a
_diffrn_radiation_wavelength 0.71073
_diffrn_reflns_av_R_equivalents 0.0454
_diffrn_reflns_av_sigmaI/netI 0.0449
_diffrn_reflns_limit_h_max 22
_diffrn_reflns_limit_h_min -21
_diffrn_reflns_limit_k_max 9
_diffrn_reflns_limit_k_min -10
_diffrn_reflns_limit_l_max 21
_diffrn_reflns_limit_l_min -26
_diffrn_reflns_number 15750
_diffrn_reflns_theta_full 23.28
_diffrn_reflns_theta_max 23.28
_diffrn_reflns_theta_min 2.27
_exptl_absorpt_coefficient_mu 0.655
_exptl_absorpt_correction_type SADABS
_exptl_crystal_colour tan
_exptl_crystal_density_diffrn 1.322
_exptl_crystal_density_meas 0
_exptl_crystal_density_method 'not measured'
_exptl_crystal_description needle
_exptl_crystal_F_000 1664
_exptl_crystal_size_max 0.22
_exptl_crystal_size_mid 0.07
_exptl_crystal_size_min 0.07
_refine_diff_density_max 0.786
_refine_diff_density_min -0.804
_refine_diff_density_rms 0.084
_refine_ls_extinction_method none
_refine_ls_goodness_of_fit_ref 1.014
_refine_ls_hydrogen_treatment mixed
_refine_ls_matrix_type full
_refine_ls_number_parameters 418
_refine_ls_number_reflns 5790
_refine_ls_number_restraints 11
_refine_ls_restrained_S_all 1.013
_refine_ls_R_factor_all 0.0651
_refine_ls_R_factor_gt 0.0457
_refine_ls_shift/su_max 0.004
_refine_ls_shift/su_mean 0.000
_refine_ls_structure_factor_coef Fsqd
_refine_ls_weighting_details 'calc w=1/[\s^2^(Fo^2^)+(0.0826P)^2^+0.0000P] where P=(Fo^2^+2Fc^2^)/3'
_refine_ls_weighting_scheme calc
_refine_ls_wR_factor_gt 0.1222
_refine_ls_wR_factor_ref 0.1309
_reflns_number_gt 4285
_reflns_number_total 5790
_reflns_threshold_expression >2sigma(I)
_cod_data_source_file ic049795rsi20040216_072710_2.cif
_cod_data_source_block compound2
_cod_depositor_comments
;
The following automatic conversions were performed:
'_symmetry_cell_setting' value 'Monoclinic' changed to 'monoclinic'
according to '/home/saulius/struct/CIF-dictionaries/cif_core.dic'
dictionary named 'cif_core.dic' version 2.4.1 from 2010-06-29.

Automatic conversion script
Id: cif_fix_enum 1527 2010-12-29 10:47:43Z saulius 
;
_cod_database_code 4311115

loop_
_symmetry_equiv_pos_as_xyz
'x, y, z'
'-x+1/2, y+1/2, -z+1/2'
'-x, -y, -z'
'x-1/2, -y-1/2, z-1/2'

loop_
_atom_site_label
_atom_site_type_symbol
_atom_site_fract_x
_atom_site_fract_y
_atom_site_fract_z
_atom_site_U_iso_or_equiv
_atom_site_adp_type
_atom_site_occupancy
_atom_site_symmetry_multiplicity
_atom_site_calc_flag
_atom_site_refinement_flags
_atom_site_disorder_assembly
_atom_site_disorder_group
Mo1 Mo 0.46660(2) 0.56847(4) 0.676653(19) 0.03801(16) Uani 1 1 d . A .
Mo2 Mo 0.50149(2) 0.42010(4) 0.753082(18) 0.03665(16) Uani 1 1 d . A .
N1 N 0.6060(2) 0.4844(4) 0.78929(18) 0.0414(10) Uani 1 1 d . . .
N2 N 0.5664(2) 0.6541(4) 0.70248(18) 0.0431(10) Uani 1 1 d . . .
N3 N 0.4700(2) 0.2489(4) 0.69826(18) 0.0448(10) Uani 1 1 d D . .
N4 N 0.4310(2) 0.4194(4) 0.61134(19) 0.0494(11) Uani 1 1 d D . .
N5 N 0.4365(2) 0.5007(4) 0.78972(18) 0.0419(10) Uani 1 1 d . . .
N6 N 0.3951(2) 0.6664(4) 0.70172(18) 0.0424(10) Uani 1 1 d . . .
B1 B 0.6236(3) 0.6042(6) 0.7597(3) 0.0433(15) Uani 1 1 d . . .
B2 B 0.4355(3) 0.2740(7) 0.6328(3) 0.0453(15) Uani 1 1 d . A .
B3 B 0.3923(3) 0.6217(7) 0.7588(3) 0.0439(15) Uani 1 1 d . A .
C1 C 0.6572(3) 0.4296(5) 0.8502(2) 0.0517(14) Uani 1 1 d . . .
H1A H 0.6283 0.4029 0.8742 0.062 Uiso 1 1 calc R . .
H1B H 0.6918 0.5062 0.8732 0.062 Uiso 1 1 calc R . .
C2 C 0.7013(4) 0.3040(8) 0.8463(3) 0.097(2) Uani 1 1 d . . .
H2A H 0.6677 0.2250 0.8265 0.145 Uiso 1 1 calc R . .
H2B H 0.7359 0.2761 0.8882 0.145 Uiso 1 1 calc R . .
H2C H 0.7291 0.3286 0.8217 0.145 Uiso 1 1 calc R . .
C3 C 0.5766(3) 0.7739(6) 0.6665(3) 0.0556(15) Uani 1 1 d . . .
H3A H 0.6122 0.8420 0.6954 0.067 Uiso 1 1 calc R . .
H3B H 0.5286 0.8234 0.6451 0.067 Uiso 1 1 calc R . .
C4 C 0.6043(4) 0.7287(7) 0.6195(3) 0.088(2) Uani 1 1 d . . .
H4A H 0.5691 0.6620 0.5904 0.132 Uiso 1 1 calc R . .
H4B H 0.6527 0.6826 0.6405 0.132 Uiso 1 1 calc R . .
H4C H 0.6094 0.8119 0.5968 0.132 Uiso 1 1 calc R . .
C5 C 0.4799(8) 0.0987(8) 0.7197(3) 0.055(3) Uani 0.720(19) 1 d PD A 1
H5A H 0.4306 0.0533 0.7054 0.066 Uiso 0.720(19) 1 calc PR A 1
H5B H 0.5085 0.0478 0.7001 0.066 Uiso 0.720(19) 1 calc PR A 1
C6 C 0.5189(8) 0.0830(10) 0.7883(3) 0.113(6) Uani 0.720(19) 1 d PD A 1
H6A H 0.5180 -0.0167 0.7996 0.170 Uiso 0.720(19) 1 calc PR A 1
H6B H 0.4939 0.1409 0.8083 0.170 Uiso 0.720(19) 1 calc PR A 1
H6C H 0.5704 0.1145 0.8022 0.170 Uiso 0.720(19) 1 calc PR A 1
C7 C 0.3929(8) 0.4490(10) 0.5449(4) 0.049(3) Uani 0.584(16) 1 d PD A 1
H7A H 0.3394 0.4291 0.5316 0.058 Uiso 0.584(16) 1 calc PR A 1
H7B H 0.4117 0.3826 0.5223 0.058 Uiso 0.584(16) 1 calc PR A 1
C8 C 0.4011(9) 0.5963(10) 0.5260(5) 0.098(6) Uani 0.584(16) 1 d PD A 1
H8A H 0.3803 0.6023 0.4806 0.148 Uiso 0.584(16) 1 calc PR A 1
H8B H 0.4537 0.6217 0.5432 0.148 Uiso 0.584(16) 1 calc PR A 1
H8C H 0.3746 0.6620 0.5419 0.148 Uiso 0.584(16) 1 calc PR A 1
C9 C 0.4430(3) 0.4497(6) 0.8506(2) 0.0517(14) Uani 1 1 d . A .
H9A H 0.4946 0.4180 0.8750 0.062 Uiso 1 1 calc R . .
H9B H 0.4332 0.5299 0.8732 0.062 Uiso 1 1 calc R . .
C10 C 0.3925(4) 0.3328(8) 0.8475(3) 0.095(2) Uani 1 1 d . . .
H10A H 0.3982 0.2563 0.8217 0.143 Uiso 1 1 calc R A .
H10B H 0.3412 0.3672 0.8293 0.143 Uiso 1 1 calc R . .
H10C H 0.4045 0.2969 0.8895 0.143 Uiso 1 1 calc R . .
C11 C 0.3506(3) 0.7857(5) 0.6640(2) 0.0474(13) Uani 1 1 d . A .
H11A H 0.3756 0.8251 0.6389 0.057 Uiso 1 1 calc R . .
H11B H 0.3482 0.8615 0.6921 0.057 Uiso 1 1 calc R . .
C12 C 0.2728(3) 0.7426(6) 0.6214(3) 0.0658(17) Uani 1 1 d . . .
H12A H 0.2470 0.7068 0.6461 0.099 Uiso 1 1 calc R A .
H12B H 0.2747 0.6682 0.5931 0.099 Uiso 1 1 calc R . .
H12C H 0.2461 0.8250 0.5972 0.099 Uiso 1 1 calc R . .
C13 C 0.7023(3) 0.6801(5) 0.7909(2) 0.0445(13) Uani 1 1 d . . .
C14 C 0.7657(3) 0.6239(7) 0.7896(3) 0.0606(16) Uani 1 1 d . . .
H14 H 0.7630 0.5359 0.7692 0.073 Uiso 1 1 calc R . .
C15 C 0.8333(3) 0.6924(8) 0.8173(3) 0.0762(19) Uani 1 1 d . . .
H15 H 0.8764 0.6504 0.8161 0.091 Uiso 1 1 calc R . .
C16 C 0.8387(3) 0.8203(8) 0.8463(3) 0.0727(19) Uani 1 1 d . . .
H16 H 0.8850 0.8681 0.8645 0.087 Uiso 1 1 calc R . .
C17 C 0.7768(4) 0.8783(7) 0.8487(3) 0.0711(18) Uani 1 1 d . . .
H17 H 0.7799 0.9662 0.8693 0.085 Uiso 1 1 calc R . .
C18 C 0.7093(3) 0.8084(6) 0.8210(3) 0.0590(15) Uani 1 1 d . . .
H18 H 0.6665 0.8502 0.8228 0.071 Uiso 1 1 calc R . .
C19 C 0.4031(3) 0.1504(6) 0.5840(2) 0.0495(13) Uani 1 1 d . . .
C20 C 0.4463(3) 0.0691(6) 0.5629(3) 0.0623(16) Uani 1 1 d . A .
H20 H 0.4983 0.0851 0.5798 0.075 Uiso 1 1 calc R . .
C21 C 0.4160(4) -0.0354(6) 0.5179(3) 0.0679(17) Uani 1 1 d . . .
H21 H 0.4471 -0.0894 0.5043 0.081 Uiso 1 1 calc R A .
C22 C 0.3417(4) -0.0597(6) 0.4933(3) 0.0667(17) Uani 1 1 d . A .
H22 H 0.3208 -0.1301 0.4622 0.080 Uiso 1 1 calc R . .
C23 C 0.2972(3) 0.0163(7) 0.5133(3) 0.0668(17) Uani 1 1 d . . .
H23 H 0.2454 -0.0021 0.4964 0.080 Uiso 1 1 calc R A .
C24 C 0.3272(3) 0.1195(6) 0.5577(3) 0.0581(15) Uani 1 1 d . A .
H24 H 0.2953 0.1716 0.5709 0.070 Uiso 1 1 calc R . .
C25 C 0.3450(3) 0.7056(6) 0.7887(2) 0.0461(13) Uani 1 1 d . . .
C26 C 0.3679(3) 0.8380(6) 0.8169(3) 0.0614(16) Uani 1 1 d . A .
H26 H 0.4125 0.8791 0.8185 0.074 Uiso 1 1 calc R . .
C27 C 0.3261(4) 0.9097(6) 0.8425(3) 0.0683(18) Uani 1 1 d . . .
H27 H 0.3437 0.9976 0.8628 0.082 Uiso 1 1 calc R A .
C28 C 0.2604(4) 0.8575(8) 0.8393(3) 0.0705(18) Uani 1 1 d . A .
H28 H 0.2317 0.9093 0.8560 0.085 Uiso 1 1 calc R . .
C29 C 0.2367(3) 0.7289(8) 0.8115(3) 0.0734(19) Uani 1 1 d . . .
H29 H 0.1912 0.6906 0.8089 0.088 Uiso 1 1 calc R A .
C30 C 0.2787(3) 0.6541(7) 0.7870(3) 0.0603(15) Uani 1 1 d . A .
H30 H 0.2614 0.5643 0.7685 0.072 Uiso 1 1 calc R . .
C5A C 0.4606(12) 0.1184(19) 0.7290(14) 0.047(9) Uiso 0.280(19) 1 d PD A 2
H5AA H 0.4189 0.0612 0.6998 0.056 Uiso 0.280(19) 1 calc PR A 2
H5AB H 0.4502 0.1426 0.7654 0.056 Uiso 0.280(19) 1 calc PR A 2
C6A C 0.5315(15) 0.038(4) 0.749(2) 0.123(14) Uiso 0.280(19) 1 d PD A 2
H6AA H 0.5238 -0.0594 0.7597 0.185 Uiso 0.280(19) 1 calc PR A 2
H6AB H 0.5694 0.0840 0.7854 0.185 Uiso 0.280(19) 1 calc PR A 2
H6AC H 0.5478 0.0361 0.7151 0.185 Uiso 0.280(19) 1 calc PR A 2
C7A C 0.4218(11) 0.456(3) 0.5476(5) 0.091(11) Uiso 0.416(16) 1 d PD A 2
H7AA H 0.4254 0.3702 0.5249 0.109 Uiso 0.416(16) 1 calc PR A 2
H7AB H 0.4598 0.5251 0.5485 0.109 Uiso 0.416(16) 1 calc PR A 2
C8A C 0.3461(13) 0.518(4) 0.5186(15) 0.191(15) Uiso 0.416(16) 1 d PD A 2
H8AA H 0.3326 0.5346 0.4743 0.286 Uiso 0.416(16) 1 calc PR A 2
H8AB H 0.3454 0.6089 0.5388 0.286 Uiso 0.416(16) 1 calc PR A 2
H8AC H 0.3104 0.4532 0.5236 0.286 Uiso 0.416(16) 1 calc PR A 2
C1S C 0.8963(5) 0.8836(8) 0.4815(4) 0.128(3) Uiso 1 1 d D . .
H1S1 H 0.8504 0.8762 0.4436 0.193 Uiso 1 1 calc R . .
H1S2 H 0.9311 0.9467 0.4740 0.193 Uiso 1 1 calc R . .
H1S3 H 0.8850 0.9221 0.5151 0.193 Uiso 1 1 calc R . .
C2S C 0.9304(5) 0.7395(8) 0.4994(5) 0.158(4) Uiso 1 1 d D . .
H2S1 H 0.9796 0.7469 0.5346 0.189 Uiso 1 1 calc R . .
H2S2 H 0.9366 0.6948 0.4640 0.189 Uiso 1 1 calc R . .
C3S C 0.8791(5) 0.6525(9) 0.5176(4) 0.128(3) Uiso 1 1 d D . .
H3S1 H 0.8291 0.6492 0.4833 0.153 Uiso 1 1 calc R . .
H3S2 H 0.8751 0.6940 0.5546 0.153 Uiso 1 1 calc R . .
C4S C 0.9117(6) 0.5065(9) 0.5320(6) 0.181(5) Uiso 1 1 d D . .
H4S1 H 0.9152 0.4683 0.4942 0.217 Uiso 1 1 calc R . .
H4S2 H 0.9629 0.5143 0.5645 0.217 Uiso 1 1 calc R . .
C5S C 0.8704(6) 0.4015(10) 0.5533(6) 0.188(5) Uiso 1 1 d D . .
H5S1 H 0.8198 0.3932 0.5200 0.225 Uiso 1 1 calc R . .
H5S2 H 0.8652 0.4433 0.5898 0.225 Uiso 1 1 calc R . .
C6S C 0.9000(6) 0.2540(10) 0.5709(5) 0.160(4) Uiso 1 1 d D . .
H6S1 H 0.9077 0.2108 0.5363 0.241 Uiso 1 1 calc R . .
H6S2 H 0.8643 0.1972 0.5801 0.241 Uiso 1 1 calc R . .
H6S3 H 0.9472 0.2577 0.6076 0.241 Uiso 1 1 calc R . .

loop_
_atom_site_aniso_label
_atom_site_aniso_U_11
_atom_site_aniso_U_22
_atom_site_aniso_U_33
_atom_site_aniso_U_23
_atom_site_aniso_U_13
_atom_site_aniso_U_12
Mo1 0.0340(3) 0.0437(3) 0.0314(3) 0.0049(2) 0.0086(2) -0.0017(2)
Mo2 0.0340(3) 0.0414(3) 0.0291(3) 0.0036(2) 0.0076(2) -0.00183(19)
N1 0.031(2) 0.051(3) 0.032(2) 0.005(2) 0.0029(19) 0.0009(19)
N2 0.034(2) 0.053(3) 0.040(3) 0.007(2) 0.013(2) -0.004(2)
N3 0.049(2) 0.039(2) 0.034(2) 0.0036(19) 0.004(2) -0.0051(19)
N4 0.063(3) 0.049(3) 0.028(2) 0.002(2) 0.011(2) -0.005(2)
N5 0.041(2) 0.052(3) 0.030(2) 0.007(2) 0.0126(19) 0.000(2)
N6 0.037(2) 0.046(3) 0.042(3) 0.007(2) 0.0135(19) 0.0007(19)
B1 0.037(3) 0.050(4) 0.042(4) -0.006(3) 0.015(3) -0.001(3)
B2 0.035(3) 0.056(4) 0.038(4) -0.004(3) 0.009(3) -0.003(3)
B3 0.031(3) 0.053(4) 0.041(4) -0.001(3) 0.008(3) -0.007(3)
C1 0.043(3) 0.056(3) 0.043(3) 0.007(3) 0.005(3) -0.001(3)
C2 0.098(5) 0.103(6) 0.067(5) 0.011(4) 0.012(4) 0.047(5)
C3 0.042(3) 0.059(4) 0.063(4) 0.022(3) 0.019(3) -0.002(3)
C4 0.091(5) 0.094(5) 0.097(5) 0.034(4) 0.057(4) 0.000(4)
C5 0.073(8) 0.049(6) 0.043(6) 0.005(4) 0.023(5) 0.010(5)
C6 0.187(14) 0.052(7) 0.065(8) 0.032(6) 0.015(8) -0.001(7)
C7 0.049(7) 0.055(7) 0.021(6) 0.010(4) -0.007(4) -0.001(6)
C8 0.132(13) 0.090(10) 0.042(7) 0.012(6) 0.004(7) -0.036(8)
C9 0.050(3) 0.066(4) 0.037(3) 0.010(3) 0.016(3) 0.002(3)
C10 0.081(5) 0.131(6) 0.068(5) 0.032(5) 0.024(4) -0.033(5)
C11 0.047(3) 0.043(3) 0.049(3) 0.011(3) 0.016(3) 0.005(3)
C12 0.041(3) 0.078(4) 0.066(4) 0.023(3) 0.010(3) 0.005(3)
C13 0.039(3) 0.053(3) 0.037(3) 0.005(3) 0.012(2) -0.004(3)
C14 0.043(3) 0.081(4) 0.054(4) -0.018(3) 0.016(3) -0.008(3)
C15 0.042(4) 0.122(6) 0.065(4) -0.004(4) 0.022(3) -0.003(4)
C16 0.055(4) 0.098(5) 0.052(4) 0.007(4) 0.008(3) -0.029(4)
C17 0.073(5) 0.062(4) 0.068(5) -0.005(3) 0.018(4) -0.016(4)
C18 0.050(3) 0.056(4) 0.066(4) 0.001(3) 0.018(3) -0.004(3)
C19 0.051(3) 0.055(3) 0.036(3) 0.004(3) 0.011(3) -0.001(3)
C20 0.056(4) 0.072(4) 0.054(4) -0.013(3) 0.018(3) -0.006(3)
C21 0.080(5) 0.066(4) 0.058(4) -0.013(3) 0.029(4) 0.006(3)
C22 0.076(5) 0.069(4) 0.040(4) -0.011(3) 0.008(3) -0.004(4)
C23 0.053(4) 0.087(5) 0.043(4) -0.009(3) 0.002(3) -0.013(3)
C24 0.053(3) 0.066(4) 0.047(4) -0.005(3) 0.013(3) -0.001(3)
C25 0.042(3) 0.054(3) 0.036(3) 0.005(3) 0.010(2) 0.004(3)
C26 0.061(4) 0.058(4) 0.064(4) 0.008(3) 0.024(3) 0.009(3)
C27 0.097(5) 0.044(4) 0.054(4) 0.002(3) 0.022(4) 0.021(4)
C28 0.073(5) 0.087(5) 0.050(4) 0.013(4) 0.023(3) 0.034(4)
C29 0.056(4) 0.113(6) 0.049(4) -0.006(4) 0.020(3) 0.009(4)
C30 0.049(3) 0.078(4) 0.051(4) -0.013(3) 0.018(3) -0.003(3)

loop_
_atom_type_symbol
_atom_type_description
_atom_type_scat_dispersion_real
_atom_type_scat_dispersion_imag
_atom_type_scat_source
C C 0.0033 0.0016 'International Tables Vol C Tables 4.2.6.8 and 6.1.1.4'
H H 0.0000 0.0000 'International Tables Vol C Tables 4.2.6.8 and 6.1.1.4'
B B 0.0013 0.0007 'International Tables Vol C Tables 4.2.6.8 and 6.1.1.4'
N N 0.0061 0.0033 'International Tables Vol C Tables 4.2.6.8 and 6.1.1.4'
Mo Mo -1.6832 0.6857 'International Tables Vol C Tables 4.2.6.8 and 6.1.1.4'

loop_
_geom_angle_atom_site_label_1
_geom_angle_atom_site_label_2
_geom_angle_atom_site_label_3
_geom_angle
_geom_angle_site_symmetry_1
_geom_angle_site_symmetry_3
_geom_angle_publ_flag
N6 Mo1 N2 117.62(17) . . ?
N6 Mo1 N4 119.69(18) . . ?
N2 Mo1 N4 121.02(18) . . ?
N6 Mo1 Mo2 94.21(11) . . ?
N2 Mo1 Mo2 94.12(11) . . ?
N4 Mo1 Mo2 94.57(12) . . ?
N5 Mo2 N1 116.47(17) . . ?
N5 Mo2 N3 120.61(17) . . ?
N1 Mo2 N3 121.18(17) . . ?
N5 Mo2 Mo1 94.35(12) . . ?
N1 Mo2 Mo1 94.56(12) . . ?
N3 Mo2 Mo1 94.26(11) . . ?
B1 N1 C1 122.9(4) . . ?
B1 N1 Mo2 116.6(3) . . ?
C1 N1 Mo2 119.4(3) . . ?
B1 N2 C3 123.4(4) . . ?
B1 N2 Mo1 117.0(3) . . ?
C3 N2 Mo1 119.3(3) . . ?
B2 N3 C5A 124.6(13) . . ?
B2 N3 C5 117.5(5) . . ?
C5A N3 C5 21.2(9) . . ?
B2 N3 Mo2 116.7(3) . . ?
C5A N3 Mo2 114.9(13) . . ?
C5 N3 Mo2 125.8(4) . . ?
B2 N4 C7 119.1(5) . . ?
B2 N4 C7A 122.6(12) . . ?
C7 N4 C7A 21.7(9) . . ?
B2 N4 Mo1 116.4(3) . . ?
C7 N4 Mo1 124.0(4) . . ?
C7A N4 Mo1 118.7(11) . . ?
B3 N5 C9 122.9(4) . . ?
B3 N5 Mo2 116.9(3) . . ?
C9 N5 Mo2 119.6(3) . . ?
B3 N6 C11 123.0(4) . . ?
B3 N6 Mo1 117.0(3) . . ?
C11 N6 Mo1 119.8(3) . . ?
N2 B1 N1 117.3(4) . . ?
N2 B1 C13 121.9(5) . . ?
N1 B1 C13 120.8(5) . . ?
N3 B2 N4 117.9(5) . . ?
N3 B2 C19 122.5(5) . . ?
N4 B2 C19 119.6(5) . . ?
N6 B3 N5 117.3(5) . . ?
N6 B3 C25 121.7(5) . . ?
N5 B3 C25 120.9(5) . . ?
N1 C1 C2 113.7(5) . . ?
N2 C3 C4 113.0(5) . . ?
C6 C5 N3 113.6(6) . . ?
N4 C7 C8 115.4(8) . . ?
C10 C9 N5 114.4(5) . . ?
N6 C11 C12 112.8(4) . . ?
C14 C13 C18 116.9(5) . . ?
C14 C13 B1 122.9(5) . . ?
C18 C13 B1 120.2(5) . . ?
C13 C14 C15 121.6(6) . . ?
C16 C15 C14 120.5(6) . . ?
C17 C16 C15 119.3(6) . . ?
C16 C17 C18 119.7(6) . . ?
C13 C18 C17 122.1(6) . . ?
C20 C19 C24 115.7(5) . . ?
C20 C19 B2 123.2(5) . . ?
C24 C19 B2 121.2(5) . . ?
C19 C20 C21 122.2(5) . . ?
C22 C21 C20 119.6(6) . . ?
C21 C22 C23 120.3(6) . . ?
C22 C23 C24 120.0(6) . . ?
C23 C24 C19 122.3(6) . . ?
C30 C25 C26 116.3(5) . . ?
C30 C25 B3 122.4(5) . . ?
C26 C25 B3 121.3(5) . . ?
C27 C26 C25 120.6(6) . . ?
C28 C27 C26 121.8(6) . . ?
C27 C28 C29 118.5(6) . . ?
C28 C29 C30 120.5(6) . . ?
C29 C30 C25 122.3(6) . . ?
N3 C5A C6A 106.7(19) . . ?
N4 C7A C8A 103.9(17) . . ?
C1S C2S C3S 107.4(7) . . ?
C2S C3S C4S 106.8(7) . . ?
C5S C4S C3S 116.0(8) . . ?
C4S C5S C6S 120.0(9) . . ?

loop_
_geom_bond_atom_site_label_1
_geom_bond_atom_site_label_2
_geom_bond_distance
_geom_bond_site_symmetry_2
_geom_bond_publ_flag
Mo1 N6 1.975(4) . ?
Mo1 N2 1.983(4) . ?
Mo1 N4 1.990(4) . ?
Mo1 Mo2 2.1612(6) . ?
Mo2 N5 1.975(4) . ?
Mo2 N1 1.980(4) . ?
Mo2 N3 2.002(4) . ?
N1 B1 1.444(7) . ?
N1 C1 1.471(6) . ?
N2 B1 1.438(7) . ?
N2 C3 1.478(6) . ?
N3 B2 1.429(7) . ?
N3 C5A 1.4801(11) . ?
N3 C5 1.490(8) . ?
N4 B2 1.452(7) . ?
N4 C7 1.462(9) . ?
N4 C7A 1.4803(10) . ?
N5 B3 1.440(7) . ?
N5 C9 1.472(6) . ?
N6 B3 1.437(7) . ?
N6 C11 1.480(6) . ?
B1 C13 1.594(7) . ?
B2 C19 1.578(8) . ?
B3 C25 1.595(8) . ?
C1 C2 1.497(8) . ?
C3 C4 1.488(8) . ?
C5 C6 1.4895(10) . ?
C7 C8 1.4894(10) . ?
C9 C10 1.470(8) . ?
C11 C12 1.507(7) . ?
C13 C14 1.374(7) . ?
C13 C18 1.382(7) . ?
C14 C15 1.384(8) . ?
C15 C16 1.371(9) . ?
C16 C17 1.364(9) . ?
C17 C18 1.389(8) . ?
C19 C20 1.385(8) . ?
C19 C24 1.401(7) . ?
C20 C21 1.393(8) . ?
C21 C22 1.359(8) . ?
C22 C23 1.362(8) . ?
C23 C24 1.374(8) . ?
C25 C30 1.386(7) . ?
C25 C26 1.400(7) . ?
C26 C27 1.386(8) . ?
C27 C28 1.363(9) . ?
C28 C29 1.368(9) . ?
C29 C30 1.385(8) . ?
C5A C6A 1.4899(11) . ?
C7A C8A 1.4899(10) . ?
C1S C2S 1.4988(10) . ?
C2S C3S 1.4992(10) . ?
C3S C4S 1.4997(10) . ?
C4S C5S 1.4993(10) . ?
C5S C6S 1.5006(10) . ?
